data_7206557
loop_
_publ_author_name
'Mallet, Charlotte'
'Allain, Magali'
'Leriche, Philippe'
'Fr\`ere, Pierre'

_publ_section_title
;
 Competition between \p--\p or furan--perfluorophenyl stacking
 interactions in conjugated compounds prepared from azomethine
 connections
;
_journal_issue 19
_journal_name_full CrystEngComm
_journal_page_first 5833
_journal_paper_doi 10.1039/c1ce05575e
_journal_volume 13
_journal_year 2011
_chemical_formula_moiety 'C24 H8 F10 N2 O2'
_chemical_formula_sum 'C24 H8 F10 N2 O2'
_chemical_formula_weight 546.32
_space_group_IT_number 14
_symmetry_cell_setting monoclinic
_symmetry_space_group_name_Hall '-P 2ybc'
_symmetry_space_group_name_H-M 'P 1 21/c 1'
_audit_creation_date 2010-04-16T10:06:00-00:00
_audit_creation_method 'WinGX routine CIF_UPDATE'
_cell_angle_alpha 90
_cell_angle_beta 93.06(1)
_cell_angle_gamma 90
_cell_formula_units_Z 2
_cell_length_a 6.4323(9)
_cell_length_b 7.278(1)
_cell_length_c 22.578(4)
_cell_measurement_reflns_used 3857
_cell_measurement_temperature 293(2)
_cell_measurement_theta_max 29
_cell_measurement_theta_min 3.57
_cell_volume 1055.5(3)
_computing_cell_refinement 'Dirax/lsq (Duisenberg & Schreurs, 1989-2000)'
_computing_data_collection 'Collect (Nonius BV, 1997-2000)'
_computing_data_reduction 'EvalCCD (Duisenberg & Schreurs 1990-2000)'
_computing_molecular_graphics 'DIAMOND 3.2d (Crystal Impact GbR 2005)'
_computing_publication_material 'WinGX publication routines (Farrugia, 1999)'
_computing_structure_refinement 'SHELXL-97 (Sheldrick, 1997)'
_computing_structure_solution 'Direct methods (Sir92,Altomare et al.,1993)'
_diffrn_ambient_temperature 293(2)
_diffrn_detector_area_resol_mean 9
_diffrn_measured_fraction_theta_full 0.984
_diffrn_measured_fraction_theta_max 0.939
_diffrn_measurement_device_type KappaCCD
_diffrn_measurement_method CCD
_diffrn_radiation_probe x-ray
_diffrn_radiation_type MoK\a
_diffrn_radiation_wavelength 0.71073
_diffrn_reflns_av_R_equivalents 0.0991
_diffrn_reflns_limit_h_max 8
_diffrn_reflns_limit_h_min -8
_diffrn_reflns_limit_k_max 8
_diffrn_reflns_limit_k_min -9
_diffrn_reflns_limit_l_max 30
_diffrn_reflns_limit_l_min -30
_diffrn_reflns_number 19128
_diffrn_reflns_theta_full 26
_diffrn_reflns_theta_max 29
_diffrn_reflns_theta_min 3.61
_exptl_absorpt_coefficient_mu 0.171
_exptl_absorpt_correction_T_max 0.9918
_exptl_absorpt_correction_T_min 0.9722
_exptl_absorpt_correction_type gaussian
_exptl_absorpt_process_details
;
PLATON-ABSGAUSS : Spek, A.L. (2003), J.Appl.Cryst. 36, 7-13
;
_exptl_crystal_colour orange
_exptl_crystal_density_diffrn 1.719
_exptl_crystal_density_method 'not measured'
_exptl_crystal_description prism
_exptl_crystal_F_000 544
_exptl_crystal_size_max 0.19
_exptl_crystal_size_mid 0.16
_exptl_crystal_size_min 0.05
_refine_diff_density_max 0.212
_refine_diff_density_min -0.275
_refine_ls_extinction_method none
_refine_ls_goodness_of_fit_ref 1.061
_refine_ls_hydrogen_treatment refall
_refine_ls_matrix_type full
_refine_ls_number_parameters 188
_refine_ls_number_reflns 2630
_refine_ls_number_restraints 0
_refine_ls_restrained_S_all 1.061
_refine_ls_R_factor_gt 0.0554
_refine_ls_shift/su_max 0
_refine_ls_structure_factor_coef Fsqd
_refine_ls_weighting_details 'calc w=1/[\s^2^(Fo^2^)+(0.0470P)^2^+0.3269P] where P=(Fo^2^+2Fc^2^)/3'
_refine_ls_weighting_scheme calc
_refine_ls_wR_factor_ref 0.1339
_reflns_number_gt 1397
_reflns_number_total 2630
_reflns_threshold_expression >2sigma(I)
_cod_data_source_file c1ce05575e.txt
_cod_data_source_block compound3
_cod_original_sg_symbol_H-M 'P 21/c'
_cod_database_code 7206557

loop_
_symmetry_equiv_pos_as_xyz
'x, y, z'
'-x, y+1/2, -z+1/2'
'-x, -y, -z'
'x, -y-1/2, z-1/2'

loop_
_atom_site_label
_atom_site_type_symbol
_atom_site_fract_x
_atom_site_fract_y
_atom_site_fract_z
_atom_site_U_iso_or_equiv
_atom_site_adp_type
_atom_site_occupancy
_atom_site_calc_flag
C1 C 0.9061(4) 0.0364(3) 0.50134(10) 0.0489(6) Uani 1 d
C2 C 0.8082(4) 0.0890(3) 0.55441(10) 0.0463(6) Uani 1 d
C3 C 0.6159(4) 0.1525(4) 0.56420(11) 0.0538(7) Uani 1 d
C4 C 0.6049(4) 0.1773(4) 0.62527(11) 0.0521(6) Uani 1 d
C5 C 0.7927(4) 0.1305(3) 0.65054(10) 0.0440(6) Uani 1 d
C6 C 0.8683(4) 0.1385(3) 0.71152(10) 0.0436(6) Uani 1 d
C7 C 1.1030(4) 0.1073(3) 0.79070(9) 0.0432(6) Uani 1 d
C8 C 0.9784(4) 0.0486(3) 0.83539(10) 0.0462(6) Uani 1 d
C9 C 1.0438(4) 0.0531(3) 0.89433(11) 0.0543(7) Uani 1 d
C10 C 1.2366(5) 0.1183(4) 0.91049(11) 0.0580(7) Uani 1 d
C11 C 1.3633(4) 0.1795(3) 0.86840(12) 0.0551(7) Uani 1 d
C12 C 1.2974(4) 0.1734(3) 0.80933(10) 0.0496(6) Uani 1 d
N1 N 1.0514(3) 0.0925(3) 0.72955(8) 0.0463(5) Uani 1 d
O1 O 0.9222(2) 0.0736(2) 0.60768(6) 0.0449(4) Uani 1 d
F1 F 0.7908(2) -0.0244(2) 0.82147(6) 0.0607(4) Uani 1 d
F2 F 0.9191(3) -0.0106(2) 0.93520(6) 0.0815(5) Uani 1 d
F3 F 1.3044(3) 0.1204(2) 0.96775(6) 0.0849(6) Uani 1 d
F4 F 1.5536(2) 0.2464(2) 0.88390(7) 0.0794(5) Uani 1 d
F5 F 1.4251(2) 0.2367(2) 0.76890(7) 0.0709(5) Uani 1 d
H1 H 0.818(4) 0.055(3) 0.4666(11) 0.057(7) Uiso 1 d
H3 H 0.511(4) 0.171(3) 0.5347(12) 0.065(8) Uiso 1 d
H4 H 0.493(4) 0.222(3) 0.6448(11) 0.062(8) Uiso 1 d
H6 H 0.768(4) 0.191(3) 0.7368(10) 0.054(7) Uiso 1 d

loop_
_atom_site_aniso_label
_atom_site_aniso_U_11
_atom_site_aniso_U_22
_atom_site_aniso_U_33
_atom_site_aniso_U_23
_atom_site_aniso_U_13
_atom_site_aniso_U_12
C1 0.0578(14) 0.0594(16) 0.0287(12) 0.0019(11) -0.0068(12) -0.0126(13)
C2 0.0531(15) 0.0530(14) 0.0318(12) 0.0030(11) -0.0092(10) -0.0085(12)
C3 0.0532(16) 0.0645(17) 0.0419(15) 0.0029(12) -0.0122(12) -0.0011(13)
C4 0.0489(15) 0.0612(17) 0.0455(15) -0.0023(12) -0.0037(12) 0.0029(13)
C5 0.0478(14) 0.0494(14) 0.0349(12) 0.0005(10) 0.0022(10) -0.0007(11)
C6 0.0473(14) 0.0516(14) 0.0321(12) -0.0002(10) 0.0039(11) 0.0000(12)
C7 0.0476(14) 0.0497(14) 0.0319(12) -0.0042(10) -0.0022(10) 0.0108(11)
C8 0.0538(15) 0.0495(14) 0.0353(13) -0.0034(10) 0.0014(11) 0.0043(12)
C9 0.0704(18) 0.0597(16) 0.0330(13) -0.0009(11) 0.0048(12) 0.0099(14)
C10 0.081(2) 0.0600(17) 0.0322(13) -0.0078(11) -0.0097(13) 0.0191(15)
C11 0.0520(16) 0.0577(16) 0.0537(16) -0.0130(13) -0.0148(13) 0.0104(13)
C12 0.0491(15) 0.0586(15) 0.0409(14) -0.0009(11) 0.0011(11) 0.0117(12)
N1 0.0469(12) 0.0605(13) 0.0313(10) -0.0021(9) 0.0007(8) 0.0040(10)
O1 0.0459(9) 0.0598(10) 0.0284(8) 0.0007(7) -0.0032(7) -0.0022(7)
F1 0.0613(9) 0.0753(10) 0.0457(8) 0.0021(7) 0.0035(7) -0.0096(8)
F2 0.1033(13) 0.1043(13) 0.0379(8) 0.0113(8) 0.0136(8) 0.0012(10)
F3 0.1156(14) 0.0995(12) 0.0367(8) -0.0124(8) -0.0230(8) 0.0141(10)
F4 0.0639(10) 0.0919(12) 0.0793(12) -0.0191(9) -0.0245(9) 0.0072(9)
F5 0.0473(9) 0.1050(12) 0.0606(10) 0.0062(9) 0.0043(7) -0.0009(8)

loop_
_atom_type_symbol
_atom_type_description
_atom_type_scat_dispersion_real
_atom_type_scat_dispersion_imag
_atom_type_scat_source
C C 0.0033 0.0016 'International Tables Vol C Tables 4.2.6.8 and 6.1.1.4'
H H 0 0 'International Tables Vol C Tables 4.2.6.8 and 6.1.1.4'
N N 0.0061 0.0033 'International Tables Vol C Tables 4.2.6.8 and 6.1.1.4'
O O 0.0106 0.006 'International Tables Vol C Tables 4.2.6.8 and 6.1.1.4'
F F 0.0171 0.0103 'International Tables Vol C Tables 4.2.6.8 and 6.1.1.4'

loop_
_geom_angle_atom_site_label_1
_geom_angle_atom_site_label_2
_geom_angle_atom_site_label_3
_geom_angle
_geom_angle_site_symmetry_1
C1 C1 C2 126.0(3) 3_756
C1 C1 H1 121.6(15) 3_756
C2 C1 H1 112.4(15) .
C3 C2 O1 109.5(2) .
C3 C2 C1 132.4(2) .
O1 C2 C1 118.0(2) .
C2 C3 C4 107.5(2) .
C2 C3 H3 124.4(16) .
C4 C3 H3 128.0(16) .
C5 C4 C3 107.0(2) .
C5 C4 H4 126.0(16) .
C3 C4 H4 126.9(16) .
C4 C5 O1 109.9(2) .
C4 C5 C6 130.0(2) .
O1 C5 C6 120.0(2) .
N1 C6 C5 123.8(2) .
N1 C6 H6 123.6(14) .
C5 C6 H6 112.4(14) .
C12 C7 C8 115.7(2) .
C12 C7 N1 119.1(2) .
C8 C7 N1 125.1(2) .
F1 C8 C9 117.5(2) .
F1 C8 C7 119.9(2) .
C9 C8 C7 122.5(2) .
F2 C9 C10 120.5(2) .
F2 C9 C8 119.7(2) .
C10 C9 C8 119.7(2) .
F3 C10 C9 120.5(3) .
F3 C10 C11 119.6(3) .
C9 C10 C11 119.9(2) .
F4 C11 C10 120.5(2) .
F4 C11 C12 119.4(2) .
C10 C11 C12 120.0(2) .
F5 C12 C11 118.7(2) .
F5 C12 C7 119.2(2) .
C11 C12 C7 122.1(2) .
C6 N1 C7 117.42(18) .
C5 O1 C2 106.01(17) .

loop_
_geom_bond_atom_site_label_1
_geom_bond_atom_site_label_2
_geom_bond_distance
_geom_bond_site_symmetry_2
C1 C1 1.323(5) 3_756
C1 C2 1.435(3) .
C1 H1 0.95(3) .
C2 C3 1.350(4) .
C2 O1 1.379(3) .
C3 C4 1.396(4) .
C3 H3 0.93(3) .
C4 C5 1.352(3) .
C4 H4 0.92(3) .
C5 O1 1.374(3) .
C5 C6 1.437(3) .
C6 N1 1.270(3) .
C6 H6 0.96(2) .
C7 C12 1.384(3) .
C7 C8 1.389(3) .
C7 N1 1.407(3) .
C8 F1 1.340(3) .
C8 C9 1.375(3) .
C9 F2 1.338(3) .
C9 C10 1.359(4) .
C10 F3 1.342(3) .
C10 C11 1.360(4) .
C11 F4 1.346(3) .
C11 C12 1.379(3) .
C12 F5 1.342(3) .
